data_4110529
loop_
_publ_author_name
'Arjun Mendiratta'
'Christopher C. Cummins'
'Olga P. Kryatova'
'Elena V. Rybak-Akimova'
'James E. McDonough'
'Carl D. Hoff'

_publ_section_title
;
 Benzonitrile Extrusion from Molybdenum(IV) Ketimide Complexes Obtained
 via Radical C-E (E = O, S, Se) Bond Formation: Toward a New Nitrogen Atom
 Transfer Reaction
;
_journal_name_full 'Journal of the American Chemical Society'
_journal_page_first 4881
_journal_page_last 4891
_journal_paper_doi 10.1021/ja0587796
_journal_volume 128
_journal_year 2006
_chemical_formula_sum 'C49 H59 F5 Mo N4 S'
_chemical_formula_weight 927.00
_chemical_name_common 'fluorinated thio ketimide'
_chemical_name_systematic
; 
 ? 
;
_space_group_IT_number 2
_symmetry_cell_setting triclinic
_symmetry_space_group_name_Hall '-P 1'
_symmetry_space_group_name_H-M 'P -1'
_atom_sites_solution_hydrogens geom
_atom_sites_solution_primary patterson
_atom_sites_solution_secondary difmap
_audit_creation_method SHELXL-97
_cell_angle_alpha 70.329(4)
_cell_angle_beta 74.155(3)
_cell_angle_gamma 76.599(3)
_cell_formula_units_Z 2
_cell_length_a 10.6395(10)
_cell_length_b 12.8842(14)
_cell_length_c 18.843(2)
_cell_measurement_reflns_used 6896
_cell_measurement_temperature 100(2)
_cell_measurement_theta_max 0.00
_cell_measurement_theta_min 0.00
_cell_volume 2311.8(4)
_computing_cell_refinement 'SAINT 5 (Bruker-AXS, 2003)'
_computing_data_collection 'SMART 5 (Bruker-AXS, 2003)'
_computing_data_reduction 'SAINT 5 (Bruker-AXS, 2003)'
_computing_molecular_graphics 'Bruker SHELXTL'
_computing_publication_material 'Bruker SHELXTL'
_computing_structure_refinement 'SHELXL-97 (Sheldrick, 1997)'
_computing_structure_solution 'SHELXS-97 (Sheldrick, 1990)'
_diffrn_ambient_temperature 100(2)
_diffrn_measured_fraction_theta_full 0.999
_diffrn_measured_fraction_theta_max 0.999
_diffrn_measurement_device_type 'Bruker Smart APEX CCD'
_diffrn_measurement_method 'omega and phi scans'
_diffrn_radiation_monochromator graphite
_diffrn_radiation_source 'fine-focus sealed tube'
_diffrn_radiation_type MoK\a
_diffrn_radiation_wavelength 0.71073
_diffrn_reflns_av_R_equivalents 0.0433
_diffrn_reflns_av_sigmaI/netI 0.0363
_diffrn_reflns_limit_h_max 14
_diffrn_reflns_limit_h_min -13
_diffrn_reflns_limit_k_max 17
_diffrn_reflns_limit_k_min -15
_diffrn_reflns_limit_l_max 25
_diffrn_reflns_limit_l_min 0
_diffrn_reflns_number 47824
_diffrn_reflns_theta_full 28.28
_diffrn_reflns_theta_max 28.28
_diffrn_reflns_theta_min 1.17
_exptl_absorpt_coefficient_mu 0.387
_exptl_absorpt_correction_T_max 0.9809
_exptl_absorpt_correction_T_min 0.9129
_exptl_absorpt_correction_type multi-scan
_exptl_absorpt_process_details sadabs
_exptl_crystal_colour brown
_exptl_crystal_density_diffrn 1.332
_exptl_crystal_description plate
_exptl_crystal_F_000 968
_exptl_crystal_size_max 0.24
_exptl_crystal_size_mid 0.15
_exptl_crystal_size_min 0.05
_refine_diff_density_max 0.894
_refine_diff_density_min -0.326
_refine_diff_density_rms 0.081
_refine_ls_extinction_method none
_refine_ls_goodness_of_fit_ref 1.057
_refine_ls_hydrogen_treatment riding
_refine_ls_matrix_type full
_refine_ls_number_parameters 547
_refine_ls_number_reflns 11462
_refine_ls_number_restraints 0
_refine_ls_restrained_S_all 1.057
_refine_ls_R_factor_all 0.0455
_refine_ls_R_factor_gt 0.0371
_refine_ls_shift/su_max 0.029
_refine_ls_shift/su_mean 0.000
_refine_ls_structure_factor_coef Fsqd
_refine_ls_weighting_details 'calc w=1/[\s^2^(Fo^2^)+(0.0452P)^2^+1.3579P] where P=(Fo^2^+2Fc^2^)/3'
_refine_ls_weighting_scheme calc
_refine_ls_wR_factor_gt 0.0865
_refine_ls_wR_factor_ref 0.0917
_reflns_number_gt 10018
_reflns_number_total 11462
_reflns_threshold_expression >2sigma(I)
_cod_data_source_file ja0587796si20060205_113208_3.cif
_cod_data_source_block 05008
_cod_database_code 4110529

loop_
_symmetry_equiv_pos_as_xyz
'x, y, z'
'-x, -y, -z'

loop_
_atom_site_label
_atom_site_type_symbol
_atom_site_fract_x
_atom_site_fract_y
_atom_site_fract_z
_atom_site_U_iso_or_equiv
_atom_site_adp_type
_atom_site_occupancy
_atom_site_symmetry_multiplicity
_atom_site_calc_flag
_atom_site_refinement_flags
Mo1 Mo 0.593939(15) 0.727415(13) 0.703193(9) 0.01183(5) Uani 1 1 d .
N1 N 0.74925(15) 0.75096(13) 0.61693(9) 0.0157(3) Uani 1 1 d .
N2 N 0.64816(15) 0.65509(13) 0.80108(9) 0.0150(3) Uani 1 1 d .
N3 N 0.44442(15) 0.67004(13) 0.69291(9) 0.0140(3) Uani 1 1 d .
N4 N 0.52942(15) 0.86677(13) 0.71108(9) 0.0146(3) Uani 1 1 d .
S5 S 0.29026(5) 0.97839(4) 0.69426(3) 0.01841(10) Uani 1 1 d .
C11 C 0.82328(18) 0.64452(16) 0.61061(11) 0.0163(4) Uani 1 1 d .
C12 C 0.93297(19) 0.59478(17) 0.64420(12) 0.0187(4) Uani 1 1 d .
H12 H 0.9650 0.6349 0.6679 0.022 Uiso 1 1 calc R
C13 C 0.99625(19) 0.48717(17) 0.64359(12) 0.0215(4) Uani 1 1 d .
C14 C 0.9481(2) 0.42942(17) 0.60878(12) 0.0224(4) Uani 1 1 d .
H14 H 0.9893 0.3555 0.6093 0.027 Uiso 1 1 calc R
C15 C 0.8413(2) 0.47719(18) 0.57328(12) 0.0216(4) Uani 1 1 d .
C16 C 0.78121(19) 0.58560(17) 0.57384(11) 0.0189(4) Uani 1 1 d .
H16 H 0.7098 0.6200 0.5485 0.023 Uiso 1 1 calc R
C17 C 0.8168(2) 0.85258(17) 0.57351(12) 0.0212(4) Uani 1 1 d .
C18 C 0.8730(2) 0.88747(19) 0.62732(14) 0.0292(5) Uani 1 1 d .
H18A H 0.8015 0.9026 0.6698 0.044 Uiso 1 1 calc R
H18B H 0.9130 0.9549 0.5984 0.044 Uiso 1 1 calc R
H18C H 0.9402 0.8272 0.6482 0.044 Uiso 1 1 calc R
C19 C 0.9281(2) 0.82874(19) 0.50706(14) 0.0322(5) Uani 1 1 d .
H19A H 0.9941 0.7670 0.5278 0.048 Uiso 1 1 calc R
H19B H 0.9700 0.8955 0.4789 0.048 Uiso 1 1 calc R
H19C H 0.8915 0.8085 0.4720 0.048 Uiso 1 1 calc R
C21 C 0.6649(2) 0.72127(16) 0.84529(12) 0.0178(4) Uani 1 1 d .
C22 C 0.7841(2) 0.76113(17) 0.82862(13) 0.0236(4) Uani 1 1 d .
H22 H 0.8548 0.7421 0.7895 0.028 Uiso 1 1 calc R
C23 C 0.8007(2) 0.82849(18) 0.86867(15) 0.0299(5) Uani 1 1 d .
C24 C 0.6982(3) 0.85183(19) 0.92779(15) 0.0330(6) Uani 1 1 d .
H24 H 0.7100 0.8959 0.9563 0.040 Uiso 1 1 calc R
C25 C 0.5785(3) 0.81219(18) 0.94625(13) 0.0291(5) Uani 1 1 d .
C26 C 0.5625(2) 0.74814(17) 0.90344(12) 0.0220(4) Uani 1 1 d .
H26 H 0.4805 0.7225 0.9142 0.026 Uiso 1 1 calc R
C27 C 0.68557(19) 0.53048(16) 0.83579(11) 0.0163(4) Uani 1 1 d .
C28 C 0.8265(2) 0.50192(17) 0.85025(12) 0.0210(4) Uani 1 1 d .
H28A H 0.8892 0.5265 0.8013 0.031 Uiso 1 1 calc R
H28B H 0.8481 0.4211 0.8724 0.031 Uiso 1 1 calc R
H28C H 0.8321 0.5399 0.8862 0.031 Uiso 1 1 calc R
C29 C 0.67740(19) 0.46811(16) 0.78121(11) 0.0171(4) Uani 1 1 d .
H29A H 0.5878 0.4859 0.7715 0.026 Uiso 1 1 calc R
H29B H 0.6984 0.3876 0.8049 0.026 Uiso 1 1 calc R
H29C H 0.7408 0.4909 0.7323 0.026 Uiso 1 1 calc R
C31 C 0.36144(18) 0.61635(16) 0.76409(11) 0.0161(4) Uani 1 1 d .
C32 C 0.30158(19) 0.67387(17) 0.81871(12) 0.0187(4) Uani 1 1 d .
H32 H 0.3140 0.7488 0.8076 0.022 Uiso 1 1 calc R
C33 C 0.2237(2) 0.62299(19) 0.88945(12) 0.0225(4) Uani 1 1 d .
C34 C 0.2043(2) 0.51372(19) 0.90463(12) 0.0250(5) Uani 1 1 d .
H34 H 0.1506 0.4790 0.9524 0.030 Uiso 1 1 calc R
C35 C 0.2622(2) 0.45423(18) 0.85115(13) 0.0225(4) Uani 1 1 d .
C36 C 0.34093(19) 0.50594(17) 0.78120(12) 0.0189(4) Uani 1 1 d .
H36 H 0.3813 0.4658 0.7446 0.023 Uiso 1 1 calc R
C37 C 0.39311(19) 0.69568(16) 0.62061(11) 0.0166(4) Uani 1 1 d .
C38 C 0.4259(2) 0.59282(17) 0.59078(12) 0.0218(4) Uani 1 1 d .
H38A H 0.3834 0.5318 0.6300 0.033 Uiso 1 1 calc R
H38B H 0.5219 0.5695 0.5799 0.033 Uiso 1 1 calc R
H38C H 0.3932 0.6118 0.5434 0.033 Uiso 1 1 calc R
C39 C 0.4586(2) 0.79114(17) 0.55925(12) 0.0195(4) Uani 1 1 d .
H39A H 0.5547 0.7683 0.5484 0.029 Uiso 1 1 calc R
H39B H 0.4371 0.8567 0.5781 0.029 Uiso 1 1 calc R
H39C H 0.4259 0.8096 0.5119 0.029 Uiso 1 1 calc R
C41 C 0.45449(19) 0.96315(16) 0.70762(11) 0.0165(4) Uani 1 1 d .
C42 C 0.4996(2) 1.06013(16) 0.71166(12) 0.0187(4) Uani 1 1 d .
C43 C 0.4497(2) 1.16985(17) 0.67353(13) 0.0248(4) Uani 1 1 d .
H43 H 0.3825 1.1829 0.6457 0.030 Uiso 1 1 calc R
C44 C 0.4982(2) 1.25943(19) 0.67633(15) 0.0320(5) Uani 1 1 d .
H44 H 0.4651 1.3333 0.6495 0.038 Uiso 1 1 calc R
C45 C 0.5936(3) 1.2423(2) 0.71756(15) 0.0347(6) Uani 1 1 d .
H45 H 0.6262 1.3040 0.7192 0.042 Uiso 1 1 calc R
C46 C 0.6419(3) 1.1342(2) 0.75690(16) 0.0348(6) Uani 1 1 d .
H46 H 0.7070 1.1221 0.7859 0.042 Uiso 1 1 calc R
C47 C 0.5954(2) 1.04379(19) 0.75396(14) 0.0274(5) Uani 1 1 d .
H47 H 0.6291 0.9703 0.7809 0.033 Uiso 1 1 calc R
C51 C 0.19260(19) 1.03648(16) 0.76829(12) 0.0181(4) Uani 1 1 d .
C52 C 0.0816(2) 1.11535(17) 0.75318(13) 0.0221(4) Uani 1 1 d .
C53 C -0.0012(2) 1.16317(18) 0.80811(14) 0.0268(5) Uani 1 1 d .
C54 C 0.0258(2) 1.13491(19) 0.88006(14) 0.0286(5) Uani 1 1 d .
C55 C 0.1347(2) 1.05711(19) 0.89717(13) 0.0265(5) Uani 1 1 d .
C56 C 0.2151(2) 1.00791(17) 0.84215(13) 0.0217(4) Uani 1 1 d .
C110 C 0.7157(2) 0.94848(18) 0.53878(13) 0.0258(5) Uani 1 1 d .
H11A H 0.6432 0.9655 0.5802 0.039 Uiso 1 1 calc R
H11B H 0.6806 0.9268 0.5037 0.039 Uiso 1 1 calc R
H11C H 0.7585 1.0146 0.5101 0.039 Uiso 1 1 calc R
C131 C 1.1115(2) 0.43231(19) 0.68240(15) 0.0299(5) Uani 1 1 d .
H13A H 1.1400 0.4874 0.6976 0.045 Uiso 1 1 calc R
H13B H 1.1849 0.4026 0.6465 0.045 Uiso 1 1 calc R
H13C H 1.0846 0.3713 0.7283 0.045 Uiso 1 1 calc R
C151 C 0.7907(2) 0.4136(2) 0.53571(14) 0.0293(5) Uani 1 1 d .
H15A H 0.8579 0.4007 0.4910 0.044 Uiso 1 1 calc R
H15B H 0.7098 0.4570 0.5189 0.044 Uiso 1 1 calc R
H15C H 0.7714 0.3419 0.5728 0.044 Uiso 1 1 calc R
C210 C 0.5879(2) 0.49202(17) 0.91245(12) 0.0208(4) Uani 1 1 d .
H21A H 0.4978 0.5102 0.9035 0.031 Uiso 1 1 calc R
H21B H 0.5939 0.5300 0.9483 0.031 Uiso 1 1 calc R
H21C H 0.6096 0.4112 0.9346 0.031 Uiso 1 1 calc R
C231 C 0.9258(3) 0.8796(2) 0.84397(19) 0.0445(7) Uani 1 1 d .
H23A H 0.9177 0.9475 0.8007 0.067 Uiso 1 1 calc R
H23B H 1.0012 0.8261 0.8279 0.067 Uiso 1 1 calc R
H23C H 0.9397 0.8983 0.8873 0.067 Uiso 1 1 calc R
C251 C 0.4674(3) 0.8375(2) 1.01137(16) 0.0434(7) Uani 1 1 d .
H25A H 0.3823 0.8362 1.0012 0.065 Uiso 1 1 calc R
H25B H 0.4688 0.9115 1.0147 0.065 Uiso 1 1 calc R
H25C H 0.4794 0.7812 1.0602 0.065 Uiso 1 1 calc R
C310 C 0.2428(2) 0.73377(18) 0.63603(13) 0.0225(4) Uani 1 1 d .
H31A H 0.1988 0.6734 0.6750 0.034 Uiso 1 1 calc R
H31B H 0.2116 0.7528 0.5881 0.034 Uiso 1 1 calc R
H31C H 0.2220 0.7994 0.6548 0.034 Uiso 1 1 calc R
C331 C 0.1635(2) 0.6858(2) 0.94868(13) 0.0309(5) Uani 1 1 d .
H33A H 0.0736 0.6696 0.9736 0.046 Uiso 1 1 calc R
H33B H 0.1605 0.7661 0.9232 0.046 Uiso 1 1 calc R
H33C H 0.2175 0.6624 0.9876 0.046 Uiso 1 1 calc R
C351 C 0.2396(3) 0.3356(2) 0.86897(14) 0.0335(5) Uani 1 1 d .
H35A H 0.2540 0.2929 0.9208 0.050 Uiso 1 1 calc R
H35B H 0.3016 0.3013 0.8311 0.050 Uiso 1 1 calc R
H35C H 0.1487 0.3358 0.8666 0.050 Uiso 1 1 calc R
F521 F 0.05129(13) 1.14519(11) 0.68362(8) 0.0302(3) Uani 1 1 d .
F531 F -0.10833(13) 1.23803(12) 0.79122(9) 0.0392(4) Uani 1 1 d .
F541 F -0.05322(15) 1.18243(13) 0.93330(9) 0.0423(4) Uani 1 1 d .
F551 F 0.16088(16) 1.02792(13) 0.96764(8) 0.0394(4) Uani 1 1 d .
F561 F 0.31679(13) 0.92913(11) 0.86283(7) 0.0286(3) Uani 1 1 d .

loop_
_atom_site_aniso_label
_atom_site_aniso_U_11
_atom_site_aniso_U_22
_atom_site_aniso_U_33
_atom_site_aniso_U_23
_atom_site_aniso_U_13
_atom_site_aniso_U_12
Mo1 0.01112(8) 0.01014(8) 0.01359(8) -0.00298(6) -0.00313(5) -0.00057(5)
N1 0.0145(7) 0.0124(8) 0.0168(8) -0.0017(6) -0.0018(6) -0.0012(6)
N2 0.0162(7) 0.0125(7) 0.0164(8) -0.0032(6) -0.0051(6) -0.0022(6)
N3 0.0128(7) 0.0137(7) 0.0151(8) -0.0036(6) -0.0038(6) -0.0013(6)
N4 0.0149(7) 0.0141(8) 0.0146(8) -0.0034(6) -0.0040(6) -0.0018(6)
S5 0.0176(2) 0.0174(2) 0.0213(2) -0.00870(19) -0.00673(18) 0.00279(18)
C11 0.0140(8) 0.0143(9) 0.0139(9) -0.0002(7) 0.0020(7) -0.0012(7)
C12 0.0154(9) 0.0168(9) 0.0207(10) -0.0020(8) -0.0020(7) -0.0040(7)
C13 0.0143(9) 0.0182(10) 0.0235(11) -0.0001(8) 0.0010(8) -0.0012(7)
C14 0.0196(9) 0.0160(10) 0.0240(11) -0.0043(8) 0.0030(8) 0.0005(8)
C15 0.0208(10) 0.0220(10) 0.0191(10) -0.0075(8) 0.0020(8) -0.0027(8)
C16 0.0168(9) 0.0212(10) 0.0153(9) -0.0041(8) -0.0010(7) -0.0012(7)
C17 0.0187(9) 0.0142(9) 0.0233(11) 0.0014(8) -0.0006(8) -0.0035(7)
C18 0.0286(11) 0.0196(11) 0.0381(13) 0.0011(10) -0.0113(10) -0.0104(9)
C19 0.0287(12) 0.0205(11) 0.0309(13) 0.0027(9) 0.0066(10) -0.0028(9)
C21 0.0244(10) 0.0125(9) 0.0179(10) -0.0017(7) -0.0105(8) -0.0023(7)
C22 0.0261(11) 0.0189(10) 0.0278(11) -0.0027(9) -0.0140(9) -0.0035(8)
C23 0.0393(13) 0.0176(10) 0.0395(14) -0.0005(10) -0.0275(11) -0.0062(9)
C24 0.0565(16) 0.0191(11) 0.0347(13) -0.0078(10) -0.0293(12) -0.0041(10)
C25 0.0487(14) 0.0181(10) 0.0224(11) -0.0059(9) -0.0155(10) 0.0004(10)
C26 0.0297(11) 0.0157(10) 0.0218(10) -0.0048(8) -0.0095(8) -0.0020(8)
C27 0.0186(9) 0.0113(9) 0.0166(9) -0.0008(7) -0.0050(7) -0.0008(7)
C28 0.0200(9) 0.0186(10) 0.0228(10) -0.0033(8) -0.0089(8) 0.0007(8)
C29 0.0164(9) 0.0140(9) 0.0200(10) -0.0039(8) -0.0051(7) -0.0005(7)
C31 0.0129(8) 0.0178(9) 0.0168(9) -0.0028(7) -0.0053(7) -0.0014(7)
C32 0.0156(9) 0.0177(10) 0.0212(10) -0.0055(8) -0.0049(7) 0.0012(7)
C33 0.0181(9) 0.0275(11) 0.0180(10) -0.0046(8) -0.0048(8) 0.0016(8)
C34 0.0194(10) 0.0310(12) 0.0185(10) 0.0008(9) -0.0018(8) -0.0069(8)
C35 0.0223(10) 0.0213(10) 0.0234(11) -0.0006(8) -0.0076(8) -0.0082(8)
C36 0.0178(9) 0.0204(10) 0.0196(10) -0.0054(8) -0.0057(8) -0.0038(7)
C37 0.0177(9) 0.0162(9) 0.0167(9) -0.0039(7) -0.0065(7) -0.0022(7)
C38 0.0267(10) 0.0214(10) 0.0194(10) -0.0074(8) -0.0054(8) -0.0052(8)
C39 0.0214(10) 0.0183(10) 0.0182(10) -0.0028(8) -0.0077(8) -0.0020(8)
C41 0.0171(9) 0.0142(9) 0.0172(9) -0.0043(7) -0.0044(7) -0.0002(7)
C42 0.0206(9) 0.0145(9) 0.0201(10) -0.0070(8) -0.0006(8) -0.0026(7)
C43 0.0283(11) 0.0158(10) 0.0278(11) -0.0060(9) -0.0046(9) -0.0011(8)
C44 0.0394(13) 0.0149(10) 0.0375(14) -0.0086(10) -0.0015(11) -0.0027(9)
C45 0.0437(14) 0.0243(12) 0.0417(15) -0.0167(11) -0.0012(11) -0.0145(11)
C46 0.0402(14) 0.0328(13) 0.0416(15) -0.0156(11) -0.0140(11) -0.0115(11)
C47 0.0314(12) 0.0219(11) 0.0324(12) -0.0085(9) -0.0101(10) -0.0058(9)
C51 0.0177(9) 0.0137(9) 0.0225(10) -0.0070(8) -0.0019(8) -0.0018(7)
C52 0.0197(10) 0.0174(10) 0.0274(11) -0.0061(8) -0.0024(8) -0.0031(8)
C53 0.0178(10) 0.0179(10) 0.0394(13) -0.0101(9) 0.0037(9) -0.0018(8)
C54 0.0277(11) 0.0218(11) 0.0351(13) -0.0169(10) 0.0100(9) -0.0083(9)
C55 0.0326(12) 0.0275(12) 0.0220(11) -0.0107(9) 0.0005(9) -0.0120(9)
C56 0.0213(10) 0.0185(10) 0.0253(11) -0.0071(8) -0.0036(8) -0.0037(8)
C110 0.0237(10) 0.0169(10) 0.0271(11) 0.0032(9) -0.0028(9) -0.0021(8)
C131 0.0211(10) 0.0198(11) 0.0436(14) -0.0009(10) -0.0119(10) 0.0003(8)
C151 0.0311(12) 0.0284(12) 0.0314(12) -0.0170(10) -0.0023(10) -0.0028(9)
C210 0.0242(10) 0.0169(10) 0.0172(10) -0.0024(8) -0.0012(8) -0.0032(8)
C231 0.0466(16) 0.0311(14) 0.068(2) -0.0075(13) -0.0330(15) -0.0150(12)
C251 0.070(2) 0.0338(14) 0.0313(14) -0.0199(12) -0.0117(13) 0.0005(13)
C310 0.0176(9) 0.0243(11) 0.0264(11) -0.0057(9) -0.0093(8) -0.0017(8)
C331 0.0321(12) 0.0339(13) 0.0187(11) -0.0066(9) -0.0013(9) 0.0036(10)
C351 0.0434(14) 0.0263(12) 0.0297(13) 0.0021(10) -0.0070(11) -0.0194(11)
F521 0.0250(6) 0.0285(7) 0.0315(7) -0.0056(6) -0.0106(6) 0.0070(5)
F531 0.0233(7) 0.0278(7) 0.0565(10) -0.0145(7) -0.0001(6) 0.0086(6)
F541 0.0429(9) 0.0378(8) 0.0444(9) -0.0277(7) 0.0158(7) -0.0092(7)
F551 0.0509(9) 0.0495(9) 0.0238(7) -0.0186(7) -0.0028(6) -0.0135(7)
F561 0.0303(7) 0.0301(7) 0.0234(7) -0.0070(6) -0.0104(5) 0.0033(6)

loop_
_atom_type_symbol
_atom_type_description
_atom_type_scat_dispersion_real
_atom_type_scat_dispersion_imag
_atom_type_scat_source
C C 0.0033 0.0016 'International Tables Vol C Tables 4.2.6.8 and 6.1.1.4'
H H 0.0000 0.0000 'International Tables Vol C Tables 4.2.6.8 and 6.1.1.4'
N N 0.0061 0.0033 'International Tables Vol C Tables 4.2.6.8 and 6.1.1.4'
F F 0.0171 0.0103 'International Tables Vol C Tables 4.2.6.8 and 6.1.1.4'
S S 0.1246 0.1234 'International Tables Vol C Tables 4.2.6.8 and 6.1.1.4'
Mo Mo -1.6832 0.6857 'International Tables Vol C Tables 4.2.6.8 and 6.1.1.4'

loop_
_geom_angle_atom_site_label_1
_geom_angle_atom_site_label_2
_geom_angle_atom_site_label_3
_geom_angle
N4 Mo1 N2 100.84(7)
N4 Mo1 N1 102.74(7)
N2 Mo1 N1 110.91(7)
N4 Mo1 N3 106.05(7)
N2 Mo1 N3 114.09(7)
N1 Mo1 N3 119.56(7)
C11 N1 C17 117.16(15)
C11 N1 Mo1 109.39(11)
C17 N1 Mo1 131.43(13)
C21 N2 C27 113.73(15)
C21 N2 Mo1 120.16(12)
C27 N2 Mo1 125.98(12)
C31 N3 C37 116.19(14)
C31 N3 Mo1 115.75(12)
C37 N3 Mo1 126.92(12)
C41 N4 Mo1 162.03(14)
C51 S5 C41 102.68(9)
C16 C11 C12 118.32(18)
C16 C11 N1 119.61(17)
C12 C11 N1 121.97(18)
C13 C12 C11 121.21(19)
C14 C13 C12 118.70(19)
C14 C13 C131 120.27(19)
C12 C13 C131 121.0(2)
C15 C14 C13 121.65(19)
C14 C15 C16 118.3(2)
C14 C15 C151 121.0(2)
C16 C15 C151 120.7(2)
C11 C16 C15 121.71(19)
N1 C17 C110 108.70(16)
N1 C17 C19 110.28(17)
C110 C17 C19 107.79(18)
N1 C17 C18 111.04(17)
C110 C17 C18 109.28(18)
C19 C17 C18 109.68(19)
C26 C21 C22 119.31(19)
C26 C21 N2 120.85(18)
C22 C21 N2 119.82(19)
C23 C22 C21 120.7(2)
C24 C23 C22 118.9(2)
C24 C23 C231 121.7(2)
C22 C23 C231 119.4(2)
C23 C24 C25 121.6(2)
C24 C25 C26 118.5(2)
C24 C25 C251 121.2(2)
C26 C25 C251 120.3(2)
C21 C26 C25 120.9(2)
N2 C27 C210 108.80(15)
N2 C27 C29 109.93(15)
C210 C27 C29 108.77(16)
N2 C27 C28 111.21(15)
C210 C27 C28 109.24(16)
C29 C27 C28 108.86(16)
C32 C31 C36 118.66(18)
C32 C31 N3 119.66(17)
C36 C31 N3 121.67(18)
C31 C32 C33 121.12(19)
C34 C33 C32 119.0(2)
C34 C33 C331 120.9(2)
C32 C33 C331 120.1(2)
C33 C34 C35 121.3(2)
C34 C35 C36 118.94(19)
C34 C35 C351 120.3(2)
C36 C35 C351 120.8(2)
C35 C36 C31 121.02(19)
N3 C37 C39 108.17(15)
N3 C37 C310 110.52(16)
C39 C37 C310 108.20(16)
N3 C37 C38 110.92(16)
C39 C37 C38 109.49(16)
C310 C37 C38 109.48(16)
N4 C41 C42 123.28(18)
N4 C41 S5 117.88(14)
C42 C41 S5 118.80(14)
C47 C42 C43 118.55(19)
C47 C42 C41 119.62(18)
C43 C42 C41 121.83(19)
C44 C43 C42 120.2(2)
C45 C44 C43 120.7(2)
C44 C45 C46 119.6(2)
C47 C46 C45 120.3(2)
C46 C47 C42 120.5(2)
C56 C51 C52 116.14(19)
C56 C51 S5 125.34(16)
C52 C51 S5 118.50(16)
F521 C52 C53 118.13(19)
F521 C52 C51 119.65(19)
C53 C52 C51 122.2(2)
F531 C53 C54 119.8(2)
F531 C53 C52 120.1(2)
C54 C53 C52 120.1(2)
F541 C54 C53 120.4(2)
F541 C54 C55 120.3(2)
C53 C54 C55 119.4(2)
F551 C55 C54 119.8(2)
F551 C55 C56 120.3(2)
C54 C55 C56 119.9(2)
F561 C56 C55 117.6(2)
F561 C56 C51 120.22(18)
C55 C56 C51 122.2(2)

loop_
_geom_bond_atom_site_label_1
_geom_bond_atom_site_label_2
_geom_bond_distance
Mo1 N4 1.8082(16)
Mo1 N2 1.9437(16)
Mo1 N1 1.9745(16)
Mo1 N3 1.9811(15)
N1 C11 1.440(2)
N1 C17 1.515(2)
N2 C21 1.443(2)
N2 C27 1.517(2)
N3 C31 1.438(2)
N3 C37 1.511(2)
N4 C41 1.303(2)
S5 C51 1.771(2)
S5 C41 1.790(2)
C11 C16 1.392(3)
C11 C12 1.399(3)
C12 C13 1.396(3)
C13 C14 1.391(3)
C13 C131 1.510(3)
C14 C15 1.389(3)
C15 C16 1.397(3)
C15 C151 1.505(3)
C17 C110 1.528(3)
C17 C19 1.531(3)
C17 C18 1.532(3)
C21 C26 1.392(3)
C21 C22 1.396(3)
C22 C23 1.392(3)
C23 C24 1.389(4)
C23 C231 1.512(3)
C24 C25 1.394(4)
C25 C26 1.396(3)
C25 C251 1.519(4)
C27 C210 1.532(3)
C27 C29 1.532(3)
C27 C28 1.535(3)
C31 C32 1.397(3)
C31 C36 1.404(3)
C32 C33 1.398(3)
C33 C34 1.392(3)
C33 C331 1.513(3)
C34 C35 1.394(3)
C35 C36 1.396(3)
C35 C351 1.512(3)
C37 C39 1.528(3)
C37 C310 1.537(3)
C37 C38 1.541(3)
C41 C42 1.470(3)
C42 C47 1.396(3)
C42 C43 1.405(3)
C43 C44 1.390(3)
C44 C45 1.376(4)
C45 C46 1.391(4)
C46 C47 1.389(3)
C51 C56 1.388(3)
C51 C52 1.394(3)
C52 F521 1.343(3)
C52 C53 1.381(3)
C53 F531 1.346(3)
C53 C54 1.373(4)
C54 F541 1.342(2)
C54 C55 1.378(3)
C55 F551 1.342(3)
C55 C56 1.384(3)
C56 F561 1.345(2)

loop_
_cod_related_entry_id
_cod_related_entry_database
_cod_related_entry_code
1 ChemSpider 30660398
